data_7018265
loop_
_publ_author_name
'Yang, Hui'
'Wang, Fei'
'Kang, Yao'
'Li, Tie-Hu'
'Zhang, Jian'

_publ_section_title
;
 A microporous indium-organic framework with high capacity and selectivity
 for CO(2) or organosulfurs.
;
_journal_issue 10
_journal_name_full 'Dalton transactions (Cambridge, England : 2003)'
_journal_page_first 2873
_journal_page_last 2876
_journal_paper_doi 10.1039/c2dt12261h
_journal_volume 41
_journal_year 2012
_chemical_formula_sum 'C43 H26 In3 O16.5'
_chemical_formula_weight 1151.10
_chemical_name_systematic
;
?
;
_space_group_IT_number 92
_symmetry_cell_setting tetragonal
_symmetry_space_group_name_Hall 'P 4abw 2nw'
_symmetry_space_group_name_H-M 'P 41 21 2'
_atom_sites_solution_hydrogens geom
_atom_sites_solution_primary direct
_atom_sites_solution_secondary difmap
_audit_creation_method SHELXL-97
_cell_angle_alpha 90.00
_cell_angle_beta 90.00
_cell_angle_gamma 90.00
_cell_formula_units_Z 8
_cell_length_a 22.0466(2)
_cell_length_b 22.0466(2)
_cell_length_c 36.7720(7)
_cell_measurement_reflns_used 7691
_cell_measurement_temperature 293(2)
_cell_measurement_theta_max 29.2328
_cell_measurement_theta_min 2.3392
_cell_volume 17873.1(4)
_computing_cell_refinement 'Bruker FRAMBO'
_computing_data_collection 'Bruker FRAMBO'
_computing_data_reduction 'Bruker SAINT'
_computing_molecular_graphics 'Bruker SHELXTL'
_computing_publication_material 'Bruker SHELXTL'
_computing_structure_refinement 'SHELXL-97 (Sheldrick, 1997)'
_computing_structure_solution 'SHELXS-97 (Sheldrick, 1990)'
_diffrn_ambient_temperature 293(2)
_diffrn_detector_area_resol_mean none
_diffrn_measured_fraction_theta_full 0.999
_diffrn_measured_fraction_theta_max 0.999
_diffrn_measurement_device_type 'multiwire proportional'
_diffrn_measurement_method 'phi and omega scans'
_diffrn_radiation_monochromator graphite
_diffrn_radiation_source 'fine-focus sealed tube'
_diffrn_radiation_type MoK\a
_diffrn_radiation_wavelength 0.71073
_diffrn_reflns_av_R_equivalents 0.0539
_diffrn_reflns_av_sigmaI/netI 0.0870
_diffrn_reflns_limit_h_max 26
_diffrn_reflns_limit_h_min -17
_diffrn_reflns_limit_k_max 15
_diffrn_reflns_limit_k_min -22
_diffrn_reflns_limit_l_max 40
_diffrn_reflns_limit_l_min -43
_diffrn_reflns_number 34737
_diffrn_reflns_theta_full 24.99
_diffrn_reflns_theta_max 24.99
_diffrn_reflns_theta_min 2.34
_diffrn_standards_decay_% none
_diffrn_standards_interval_count none
_diffrn_standards_interval_time none
_diffrn_standards_number none
_exptl_absorpt_coefficient_mu 0.803
_exptl_absorpt_correction_type none
_exptl_absorpt_process_details none
_exptl_crystal_colour colorless
_exptl_crystal_density_diffrn 0.856
_exptl_crystal_density_method 'not measured'
_exptl_crystal_description prism
_exptl_crystal_F_000 4504
_exptl_crystal_size_max .23
_exptl_crystal_size_mid .15
_exptl_crystal_size_min .10
_refine_diff_density_max 1.283
_refine_diff_density_min -0.934
_refine_diff_density_rms 0.238
_refine_ls_abs_structure_details 'Flack H D (1983), Acta Cryst. A39, 876-881'
_refine_ls_abs_structure_Flack 0.02(5)
_refine_ls_extinction_method none
_refine_ls_goodness_of_fit_ref 1.079
_refine_ls_hydrogen_treatment none
_refine_ls_matrix_type full
_refine_ls_number_parameters 553
_refine_ls_number_reflns 15168
_refine_ls_number_restraints 2
_refine_ls_restrained_S_all 1.080
_refine_ls_R_factor_all 0.0831
_refine_ls_R_factor_gt 0.0562
_refine_ls_shift/su_max 0.028
_refine_ls_shift/su_mean 0.001
_refine_ls_structure_factor_coef Fsqd
_refine_ls_weighting_details 'calc w=1/[\s^2^(Fo^2^)+(0.0900P)^2^+32.7025P] where P=(Fo^2^+2Fc^2^)/3'
_refine_ls_weighting_scheme calc
_refine_ls_wR_factor_gt 0.1588
_refine_ls_wR_factor_ref 0.1799
_reflns_number_gt 11968
_reflns_number_total 15168
_reflns_threshold_expression >2sigma(I)
_cod_data_source_file c2dt12261h.txt
_cod_data_source_block 1
_cod_depositor_comments
;
The following automatic conversions were performed:

'_symmetry_cell_setting' value 'Tetragonal' changed to 'tetragonal'
according to /home/saulius/struct/CIF-dictionaries/cif_core.dic
dictionary named 'cif_core.dic' version 2.4.1 from 2010-06-29.

Automatic conversion script
Id: cif_fix_values 1715 2011-07-08 13:25:40Z adriana 
;
_cod_original_sg_symbol_H-M P4(1)2(1)2
_cod_original_formula_sum 'C43 H26 In3 O16.50'
_cod_database_code 7018265

loop_
_symmetry_equiv_pos_as_xyz
'x, y, z'
'-x, -y, z+1/2'
'-y+1/2, x+1/2, z+1/4'
'y+1/2, -x+1/2, z+3/4'
'-x+1/2, y+1/2, -z+1/4'
'x+1/2, -y+1/2, -z+3/4'
'y, x, -z'
'-y, -x, -z+1/2'

loop_
_atom_site_label
_atom_site_type_symbol
_atom_site_fract_x
_atom_site_fract_y
_atom_site_fract_z
_atom_site_U_iso_or_equiv
_atom_site_adp_type
_atom_site_occupancy
_atom_site_symmetry_multiplicity
_atom_site_calc_flag
_atom_site_refinement_flags
In1 In 0.71320(3) 1.00059(3) 0.349249(15) 0.02334(15) Uani 1 1 d .
In2 In 0.65139(3) 0.99575(3) 0.260635(15) 0.02291(15) Uani 1 1 d .
In3 In 0.80780(3) 1.00955(3) 0.272161(16) 0.02091(15) Uani 1 1 d .
O1 O 0.6068(4) 0.9249(4) 0.2918(2) 0.052(2) Uani 1 1 d .
O2 O 0.6488(4) 0.9255(4) 0.3468(2) 0.052(2) Uani 1 1 d .
O3 O 0.2879(4) 0.5627(4) 0.3936(2) 0.050(2) Uani 1 1 d .
O4 O 0.3406(4) 0.5650(3) 0.4465(2) 0.049(2) Uani 1 1 d .
O5 O 0.2758(3) 1.4266(3) 0.3873(2) 0.0418(19) Uani 1 1 d .
O6 O 0.3390(4) 1.4338(4) 0.43384(19) 0.048(2) Uani 1 1 d .
O7 O 0.6010(4) 1.0645(4) 0.2891(2) 0.057(2) Uani 1 1 d .
O8 O 0.6369(4) 1.0638(4) 0.3452(2) 0.051(2) Uani 1 1 d .
O9 O 0.7049(4) 1.4505(3) 0.02425(18) 0.0424(18) Uani 1 1 d .
O10 O 0.8038(4) 1.4295(3) 0.0226(2) 0.054(2) Uani 1 1 d .
O11 O 0.7793(3) 1.0889(3) 0.24172(18) 0.0332(16) Uani 1 1 d .
O12 O 0.6855(3) 1.0647(3) 0.2239(2) 0.047(2) Uani 1 1 d .
O13 O 0.8981(3) 1.0262(4) 0.2522(2) 0.050(2) Uani 1 1 d .
O19 O 0.5765(4) 0.9845(4) 0.2230(2) 0.069(3) Uani 1 1 d D
O2W O 0.6942(4) 0.9980(5) 0.4062(2) 0.078(3) Uani 1 1 d .
H2WA H 0.6635 1.0200 0.4154 0.093 Uiso 1 1 d R
H2WB H 0.7171 0.9748 0.4210 0.093 Uiso 1 1 d R
O14 O 0.7240(2) 1.0018(3) 0.29450(14) 0.0263(13) Uani 1 1 d .
C1 C 0.5695(6) 0.8584(6) 0.3357(3) 0.058(4) Uani 1 1 d .
C2 C 0.5711(9) 0.8402(9) 0.3708(5) 0.103(6) Uiso 1 1 d .
H2A H 0.5975 0.8582 0.3873 0.124 Uiso 1 1 calc R
C3 C 0.5325(10) 0.7942(10) 0.3816(5) 0.164(12) Uani 1 1 d .
H3A H 0.5357 0.7797 0.4053 0.197 Uiso 1 1 calc R
C4 C 0.4900(8) 0.7687(7) 0.3594(4) 0.093(6) Uani 1 1 d .
C5 C 0.4924(8) 0.7858(8) 0.3225(4) 0.106(7) Uani 1 1 d .
H5A H 0.4684 0.7658 0.3055 0.128 Uiso 1 1 calc R
C6 C 0.5298(8) 0.8312(7) 0.3118(4) 0.100(7) Uani 1 1 d .
H6A H 0.5286 0.8443 0.2878 0.121 Uiso 1 1 calc R
C7 C 0.6123(5) 0.9068(5) 0.3241(3) 0.045(3) Uani 1 1 d .
C8 C 0.4477(8) 0.7203(7) 0.3723(4) 0.091(6) Uani 1 1 d .
C9 C 0.4565(10) 0.6928(10) 0.4043(6) 0.127(7) Uiso 1 1 d .
H9A H 0.4901 0.7043 0.4180 0.152 Uiso 1 1 calc R
C10 C 0.4189(9) 0.6479(10) 0.4185(5) 0.136(10) Uani 1 1 d .
H10A H 0.4280 0.6303 0.4408 0.163 Uiso 1 1 calc R
C11 C 0.3682(6) 0.6294(5) 0.3996(4) 0.057(4) Uani 1 1 d .
C12 C 0.3624(8) 0.6535(8) 0.3660(4) 0.098(7) Uani 1 1 d .
H12A H 0.3310 0.6400 0.3511 0.118 Uiso 1 1 calc R
C13 C 0.4016(8) 0.6978(9) 0.3527(5) 0.118(8) Uani 1 1 d .
H13A H 0.3956 0.7124 0.3292 0.142 Uiso 1 1 calc R
C14 C 0.3294(6) 0.5818(5) 0.4143(4) 0.048(3) Uani 1 1 d .
C15 C 0.3660(5) 1.3676(5) 0.3874(3) 0.038(3) Uani 1 1 d .
C16 C 0.4173(5) 1.3536(5) 0.4051(3) 0.045(3) Uani 1 1 d .
H16A H 0.4274 1.3757 0.4258 0.054 Uiso 1 1 calc R
C17 C 0.4552(6) 1.3085(6) 0.3941(3) 0.059(4) Uani 1 1 d .
H17A H 0.4901 1.2996 0.4073 0.071 Uiso 1 1 calc R
C18 C 0.4403(6) 1.2747(6) 0.3619(3) 0.052(3) Uani 1 1 d .
C19 C 0.3893(6) 1.2934(6) 0.3430(3) 0.060(4) Uani 1 1 d .
H19A H 0.3803 1.2751 0.3208 0.072 Uiso 1 1 calc R
C20 C 0.3525(6) 1.3369(5) 0.3556(3) 0.049(3) Uani 1 1 d .
H20A H 0.3175 1.3466 0.3428 0.059 Uiso 1 1 calc R
C21 C 0.3237(5) 1.4124(5) 0.4033(3) 0.037(3) Uani 1 1 d .
C22 C 0.4811(6) 1.2237(6) 0.3510(4) 0.059(4) Uani 1 1 d .
C23 C 0.5062(6) 1.1849(6) 0.3765(3) 0.060(4) Uani 1 1 d .
H23A H 0.4957 1.1900 0.4008 0.072 Uiso 1 1 calc R
C24 C 0.5443(5) 1.1409(5) 0.3679(3) 0.048(3) Uani 1 1 d .
H24A H 0.5601 1.1158 0.3859 0.058 Uiso 1 1 calc R
C25 C 0.5608(6) 1.1323(6) 0.3313(3) 0.052(3) Uani 1 1 d .
C26 C 0.5336(7) 1.1676(6) 0.3049(4) 0.081(5) Uani 1 1 d .
H26A H 0.5417 1.1601 0.2805 0.097 Uiso 1 1 calc R
C27 C 0.4949(8) 1.2135(7) 0.3142(4) 0.098(6) Uani 1 1 d .
H27A H 0.4778 1.2378 0.2963 0.118 Uiso 1 1 calc R
C28 C 0.6032(5) 1.0836(5) 0.3210(3) 0.039(3) Uani 1 1 d .
C29 C 0.7447(5) 1.3799(5) 0.0662(3) 0.044(3) Uani 1 1 d .
C30 C 0.7955(5) 1.3513(5) 0.0801(3) 0.048(3) Uani 1 1 d .
H30A H 0.8333 1.3593 0.0700 0.058 Uiso 1 1 calc R
C31 C 0.7908(5) 1.3112(6) 0.1087(3) 0.051(3) Uani 1 1 d .
H31A H 0.8254 1.2927 0.1181 0.062 Uiso 1 1 calc R
C32 C 0.7355(5) 1.2987(5) 0.1231(3) 0.050(3) Uani 1 1 d .
C33 C 0.6848(6) 1.3283(6) 0.1109(3) 0.064(4) Uani 1 1 d .
H33A H 0.6475 1.3210 0.1218 0.077 Uiso 1 1 calc R
C34 C 0.6886(6) 1.3692(5) 0.0822(3) 0.054(3) Uani 1 1 d .
H34A H 0.6541 1.3891 0.0739 0.065 Uiso 1 1 calc R
C35 C 0.7520(6) 1.4242(5) 0.0351(3) 0.039(3) Uani 1 1 d .
C36 C 0.7317(5) 1.2506(5) 0.1516(3) 0.047(3) Uani 1 1 d .
C37 C 0.7774(5) 1.2445(5) 0.1762(3) 0.046(3) Uani 1 1 d .
H37A H 0.8090 1.2724 0.1766 0.055 Uiso 1 1 calc R
C38 C 0.7767(5) 1.1957(5) 0.2011(3) 0.042(3) Uani 1 1 d .
H38A H 0.8079 1.1916 0.2180 0.050 Uiso 1 1 calc R
C39 C 0.7289(5) 1.1534(5) 0.2004(3) 0.035(3) Uani 1 1 d .
C40 C 0.6806(6) 1.1619(6) 0.1768(3) 0.057(3) Uani 1 1 d .
H40A H 0.6480 1.1351 0.1764 0.068 Uiso 1 1 calc R
C41 C 0.6824(6) 1.2123(6) 0.1535(4) 0.066(4) Uani 1 1 d .
H41A H 0.6490 1.2203 0.1388 0.080 Uiso 1 1 calc R
C42 C 0.7307(5) 1.0984(5) 0.2241(3) 0.033(2) Uani 1 1 d .
C43 C 0.9147(7) 1.0853(7) 0.2500 0.066(6) Uani 1 2 d S
O20 O 0.5254(16) 0.9057(17) 0.1887(9) 0.189(15) Uiso 0.50 1 d PD
C50 C 0.561(2) 0.9323(13) 0.2096(12) 0.124(15) Uiso 0.50 1 d PD

loop_
_atom_site_aniso_label
_atom_site_aniso_U_11
_atom_site_aniso_U_22
_atom_site_aniso_U_33
_atom_site_aniso_U_23
_atom_site_aniso_U_13
_atom_site_aniso_U_12
In1 0.0254(3) 0.0225(3) 0.0221(3) 0.0017(3) 0.0012(2) -0.0014(3)
In2 0.0232(3) 0.0223(3) 0.0232(3) 0.0006(3) 0.0010(2) -0.0023(3)
In3 0.0228(3) 0.0186(3) 0.0214(3) 0.0010(3) 0.0001(3) -0.0005(3)
O1 0.054(5) 0.060(5) 0.042(5) 0.015(4) 0.001(4) -0.038(4)
O2 0.064(5) 0.052(5) 0.040(4) 0.008(4) -0.002(4) -0.038(5)
O3 0.053(5) 0.049(5) 0.047(5) 0.017(4) 0.012(4) -0.024(4)
O4 0.057(5) 0.040(4) 0.052(5) 0.020(4) -0.002(4) -0.016(4)
O5 0.044(5) 0.039(4) 0.042(4) -0.011(4) -0.005(4) 0.018(4)
O6 0.053(5) 0.060(5) 0.030(4) -0.012(4) 0.004(4) 0.029(4)
O7 0.050(5) 0.062(6) 0.059(6) -0.017(5) 0.001(4) 0.028(4)
O8 0.048(5) 0.051(5) 0.056(5) -0.011(4) 0.005(4) 0.030(4)
O9 0.064(5) 0.032(4) 0.031(4) 0.017(3) 0.000(4) 0.008(4)
O10 0.059(5) 0.045(5) 0.059(5) 0.034(4) 0.009(5) -0.002(4)
O11 0.038(4) 0.026(4) 0.036(4) 0.014(3) 0.000(3) -0.002(3)
O12 0.045(4) 0.047(4) 0.048(5) 0.027(4) -0.014(4) -0.020(4)
O13 0.033(4) 0.051(5) 0.065(5) 0.012(4) 0.012(4) 0.002(4)
O19 0.065(6) 0.079(7) 0.062(6) 0.005(5) -0.013(5) -0.015(5)
O2W 0.087(7) 0.111(8) 0.036(4) 0.010(5) 0.007(4) -0.018(7)
O14 0.022(3) 0.033(4) 0.023(3) 0.007(3) 0.002(2) -0.001(3)
C1 0.068(9) 0.058(8) 0.050(7) 0.019(7) 0.003(7) -0.032(7)
C3 0.20(2) 0.21(2) 0.087(12) 0.099(15) -0.067(14) -0.16(2)
C4 0.110(14) 0.097(12) 0.071(10) 0.023(9) 0.018(10) -0.069(11)
C5 0.120(15) 0.119(14) 0.080(11) 0.028(10) -0.025(11) -0.087(13)
C6 0.131(15) 0.094(12) 0.076(10) 0.025(9) -0.010(10) -0.091(12)
C7 0.050(7) 0.035(6) 0.049(7) 0.005(6) 0.010(6) -0.016(6)
C8 0.110(13) 0.090(11) 0.075(10) 0.049(9) -0.019(9) -0.072(11)
C10 0.143(18) 0.18(2) 0.086(12) 0.059(14) -0.032(12) -0.115(17)
C11 0.059(8) 0.043(7) 0.070(9) 0.016(7) 0.007(7) -0.027(6)
C12 0.124(15) 0.116(14) 0.054(9) 0.036(9) -0.024(9) -0.081(12)
C13 0.116(14) 0.147(17) 0.090(12) 0.068(12) -0.037(11) -0.106(14)
C14 0.063(8) 0.026(6) 0.055(8) 0.002(6) 0.020(7) -0.007(6)
C15 0.042(6) 0.041(6) 0.033(6) 0.004(5) 0.008(5) 0.014(5)
C16 0.046(7) 0.048(7) 0.043(6) -0.021(6) 0.006(6) 0.013(6)
C17 0.060(8) 0.069(9) 0.049(7) -0.015(7) -0.005(6) 0.042(7)
C18 0.052(8) 0.052(8) 0.053(7) -0.015(6) 0.016(6) 0.017(6)
C19 0.066(9) 0.071(9) 0.042(7) -0.019(6) -0.006(6) 0.042(8)
C20 0.057(8) 0.056(7) 0.035(6) -0.011(6) -0.006(6) 0.023(6)
C21 0.051(7) 0.034(6) 0.027(5) -0.008(5) 0.015(5) 0.008(5)
C22 0.057(8) 0.058(8) 0.063(8) -0.025(7) -0.003(7) 0.032(7)
C23 0.059(8) 0.076(9) 0.045(7) -0.007(6) 0.003(6) 0.030(8)
C24 0.060(8) 0.043(7) 0.041(7) -0.002(5) -0.005(6) 0.034(6)
C25 0.049(7) 0.053(8) 0.055(8) -0.015(6) -0.004(6) 0.019(6)
C26 0.112(13) 0.080(10) 0.050(8) -0.012(7) 0.001(8) 0.068(10)
C27 0.139(16) 0.084(11) 0.071(9) -0.026(8) 0.000(11) 0.077(11)
C28 0.027(6) 0.043(6) 0.046(7) -0.004(6) 0.007(5) 0.015(5)
C29 0.048(7) 0.040(6) 0.044(6) 0.020(5) -0.002(6) 0.001(6)
C30 0.045(7) 0.047(7) 0.053(7) 0.028(6) -0.001(6) -0.002(6)
C31 0.045(7) 0.058(8) 0.051(7) 0.034(6) 0.000(6) 0.009(6)
C32 0.049(7) 0.043(7) 0.056(7) 0.030(6) 0.001(6) 0.006(6)
C33 0.059(8) 0.069(9) 0.064(8) 0.045(7) 0.006(7) -0.009(7)
C34 0.053(7) 0.058(8) 0.052(7) 0.041(6) 0.000(6) 0.004(6)
C35 0.066(8) 0.024(5) 0.026(5) 0.008(5) 0.002(6) -0.004(5)
C36 0.049(7) 0.040(7) 0.053(7) 0.029(6) -0.011(6) -0.003(6)
C37 0.051(7) 0.035(6) 0.052(7) 0.021(6) 0.001(6) -0.003(5)
C38 0.046(6) 0.034(6) 0.046(6) 0.027(5) -0.005(5) -0.005(5)
C39 0.035(6) 0.031(6) 0.039(6) 0.024(5) -0.006(5) -0.010(5)
C40 0.052(8) 0.060(8) 0.058(8) 0.031(7) -0.011(6) -0.013(7)
C41 0.058(8) 0.075(9) 0.066(9) 0.050(8) -0.016(7) -0.005(7)
C42 0.043(6) 0.034(6) 0.022(5) 0.006(5) -0.005(5) 0.000(5)
C43 0.070(8) 0.070(8) 0.056(11) 0.004(6) 0.004(6) -0.028(11)

loop_
_atom_type_symbol
_atom_type_description
_atom_type_scat_dispersion_real
_atom_type_scat_dispersion_imag
_atom_type_scat_source
C C 0.0033 0.0016 'International Tables Vol C Tables 4.2.6.8 and 6.1.1.4'
H H 0.0000 0.0000 'International Tables Vol C Tables 4.2.6.8 and 6.1.1.4'
O O 0.0106 0.0060 'International Tables Vol C Tables 4.2.6.8 and 6.1.1.4'
In In -0.7276 1.3100 'International Tables Vol C Tables 4.2.6.8 and 6.1.1.4'

loop_
_geom_angle_atom_site_label_1
_geom_angle_atom_site_label_2
_geom_angle_atom_site_label_3
_geom_angle
_geom_angle_site_symmetry_1
_geom_angle_site_symmetry_3
O14 In1 O2W 175.4(3) . .
O14 In1 O5 98.1(3) . 6_575
O2W In1 O5 85.5(3) . 6_575
O14 In1 O3 92.3(3) . 6_565
O2W In1 O3 90.8(4) . 6_565
O5 In1 O3 88.1(3) 6_575 6_565
O14 In1 O2 92.6(3) . .
O2W In1 O2 83.8(3) . .
O5 In1 O2 169.2(3) 6_575 .
O3 In1 O2 90.6(3) 6_565 .
O14 In1 O8 90.8(3) . .
O2W In1 O8 86.2(4) . .
O5 In1 O8 91.9(3) 6_575 .
O3 In1 O8 176.9(3) 6_565 .
O2 In1 O8 88.9(3) . .
O14 In2 O10 91.8(3) . 5_645
O14 In2 O7 93.5(3) . .
O10 In2 O7 174.1(3) 5_645 .
O14 In2 O12 93.6(3) . .
O10 In2 O12 87.9(3) 5_645 .
O7 In2 O12 89.3(3) . .
O14 In2 O19 176.5(3) . .
O10 In2 O19 84.8(3) 5_645 .
O7 In2 O19 89.9(3) . .
O12 In2 O19 86.9(3) . .
O14 In2 O1 94.6(3) . .
O10 In2 O1 91.1(3) 5_645 .
O7 In2 O1 90.9(3) . .
O12 In2 O1 171.8(3) . .
O19 In2 O1 84.8(3) . .
O14 In3 O4 91.4(3) . 6_565
O14 In3 O13 173.8(3) . .
O4 In3 O13 90.2(3) 6_565 .
O14 In3 O6 92.0(3) . 6_575
O4 In3 O6 86.2(3) 6_565 6_575
O13 In3 O6 82.1(3) . 6_575
O14 In3 O9 98.7(3) . 5_645
O4 In3 O9 90.4(3) 6_565 5_645
O13 In3 O9 87.3(3) . 5_645
O6 In3 O9 168.9(3) 6_575 5_645
O14 In3 O11 90.7(2) . .
O4 In3 O11 176.3(3) 6_565 .
O13 In3 O11 87.4(3) . .
O6 In3 O11 90.7(3) 6_575 .
O9 In3 O11 92.3(3) 5_645 .
C7 O1 In2 133.0(7) . .
C7 O2 In1 135.0(7) . .
C14 O3 In1 133.7(7) . 6_465
C14 O4 In3 131.7(8) . 6_465
C21 O5 In1 127.9(7) . 6_475
C21 O6 In3 142.9(7) . 6_475
C28 O7 In2 132.5(7) . .
C28 O8 In1 137.2(7) . .
C35 O9 In3 129.4(7) . 5_655
C35 O10 In2 134.5(7) . 5_655
C42 O11 In3 129.9(6) . .
C42 O12 In2 133.9(7) . .
C43 O13 In3 115.6(9) . .
C50 O19 In2 123(2) . .
In1 O2W H2WA 120.2 . .
In1 O2W H2WB 119.8 . .
H2WA O2W H2WB 120.0 . .
In1 O14 In3 120.6(3) . .
In1 O14 In2 121.0(3) . .
In3 O14 In2 118.3(3) . .
C2 C1 C6 119.8(13) . .
C2 C1 C7 118.0(13) . .
C6 C1 C7 122.2(11) . .
C1 C2 C3 118.4(17) . .
C1 C2 H2A 120.8 . .
C3 C2 H2A 120.8 . .
C4 C3 C2 123.6(16) . .
C4 C3 H3A 118.2 . .
C2 C3 H3A 118.2 . .
C3 C4 C5 116.2(13) . .
C3 C4 C8 122.1(14) . .
C5 C4 C8 121.4(14) . .
C6 C5 C4 120.0(14) . .
C6 C5 H5A 120.0 . .
C4 C5 H5A 120.0 . .
C5 C6 C1 121.5(14) . .
C5 C6 H6A 119.3 . .
C1 C6 H6A 119.3 . .
O2 C7 O1 126.6(10) . .
O2 C7 C1 117.5(10) . .
O1 C7 C1 115.8(11) . .
C9 C8 C13 114.6(15) . .
C9 C8 C4 120.9(17) . .
C13 C8 C4 124.4(14) . .
C8 C9 C10 124(2) . .
C8 C9 H9A 117.9 . .
C10 C9 H9A 117.9 . .
C11 C10 C9 120.5(17) . .
C11 C10 H10A 119.8 . .
C9 C10 H10A 119.8 . .
C12 C11 C10 114.9(12) . .
C12 C11 C14 124.5(13) . .
C10 C11 C14 120.2(13) . .
C11 C12 C13 122.5(14) . .
C11 C12 H12A 118.7 . .
C13 C12 H12A 118.7 . .
C8 C13 C12 122.7(14) . .
C8 C13 H13A 118.6 . .
C12 C13 H13A 118.6 . .
O3 C14 O4 127.4(11) . .
O3 C14 C11 116.3(11) . .
O4 C14 C11 116.3(12) . .
C16 C15 C20 118.6(10) . .
C16 C15 C21 119.5(10) . .
C20 C15 C21 121.7(10) . .
C15 C16 C17 122.8(11) . .
C15 C16 H16A 118.6 . .
C17 C16 H16A 118.6 . .
C16 C17 C18 118.9(11) . .
C16 C17 H17A 120.6 . .
C18 C17 H17A 120.6 . .
C19 C18 C17 116.5(10) . .
C19 C18 C22 125.2(11) . .
C17 C18 C22 118.2(11) . .
C20 C19 C18 122.0(11) . .
C20 C19 H19A 119.0 . .
C18 C19 H19A 119.0 . .
C19 C20 C15 120.9(11) . .
C19 C20 H20A 119.6 . .
C15 C20 H20A 119.6 . .
O5 C21 O6 123.4(9) . .
O5 C21 C15 121.0(10) . .
O6 C21 C15 115.6(10) . .
C23 C22 C27 117.8(11) . .
C23 C22 C18 121.5(12) . .
C27 C22 C18 120.7(12) . .
C24 C23 C22 123.0(11) . .
C24 C23 H23A 118.5 . .
C22 C23 H23A 118.5 . .
C23 C24 C25 119.4(11) . .
C23 C24 H24A 120.3 . .
C25 C24 H24A 120.3 . .
C26 C25 C24 119.0(11) . .
C26 C25 C28 120.3(11) . .
C24 C25 C28 120.6(11) . .
C27 C26 C25 120.8(13) . .
C27 C26 H26A 119.6 . .
C25 C26 H26A 119.6 . .
C26 C27 C22 119.7(14) . .
C26 C27 H27A 120.1 . .
C22 C27 H27A 120.1 . .
O8 C28 O7 125.5(10) . .
O8 C28 C25 116.7(10) . .
O7 C28 C25 117.8(10) . .
C30 C29 C34 119.1(10) . .
C30 C29 C35 119.1(10) . .
C34 C29 C35 121.7(10) . .
C31 C30 C29 120.9(11) . .
C31 C30 H30A 119.5 . .
C29 C30 H30A 119.5 . .
C32 C31 C30 119.7(11) . .
C32 C31 H31A 120.2 . .
C30 C31 H31A 120.2 . .
C31 C32 C33 120.5(10) . .
C31 C32 C36 117.9(10) . .
C33 C32 C36 121.6(11) . .
C32 C33 C34 120.6(12) . .
C32 C33 H33A 119.7 . .
C34 C33 H33A 119.7 . .
C33 C34 C29 119.1(11) . .
C33 C34 H34A 120.5 . .
C29 C34 H34A 120.5 . .
O10 C35 O9 127.1(9) . .
O10 C35 C29 116.2(10) . .
O9 C35 C29 116.7(10) . .
C37 C36 C41 119.2(10) . .
C37 C36 C32 119.7(11) . .
C41 C36 C32 121.1(10) . .
C36 C37 C38 120.0(11) . .
C36 C37 H37A 120.0 . .
C38 C37 H37A 120.0 . .
C39 C38 C37 119.9(10) . .
C39 C38 H38A 120.0 . .
C37 C38 H38A 120.0 . .
C40 C39 C38 119.8(9) . .
C40 C39 C42 119.8(9) . .
C38 C39 C42 120.4(9) . .
C39 C40 C41 117.8(11) . .
C39 C40 H40A 121.1 . .
C41 C40 H40A 121.1 . .
C36 C41 C40 122.7(11) . .
C36 C41 H41A 118.6 . .
C40 C41 H41A 118.6 . .
O12 C42 O11 125.5(9) . .
O12 C42 C39 117.3(9) . .
O11 C42 C39 117.1(9) . .
O13 C43 O13 121.4(18) 8_775 .
O20 C50 O19 145(4) . .

loop_
_geom_bond_atom_site_label_1
_geom_bond_atom_site_label_2
_geom_bond_distance
_geom_bond_site_symmetry_2
In1 O14 2.027(5) .
In1 O2W 2.136(7) .
In1 O5 2.174(7) 6_575
In1 O3 2.176(7) 6_565
In1 O2 2.183(7) .
In1 O8 2.190(7) .
In2 O14 2.032(5) .
In2 O10 2.146(7) 5_645
In2 O7 2.150(7) .
In2 O12 2.169(7) .
In2 O19 2.170(8) .
In2 O1 2.172(7) .
In3 O14 2.030(5) .
In3 O4 2.135(7) 6_565
In3 O13 2.154(7) .
In3 O6 2.157(7) 6_575
In3 O9 2.164(6) 5_645
In3 O11 2.170(6) .
O1 C7 1.261(13) .
O2 C7 1.230(13) .
O3 C14 1.261(14) .
O3 In1 2.176(7) 6_465
O4 C14 1.264(14) .
O4 In3 2.135(7) 6_465
O5 C21 1.248(13) .
O5 In1 2.174(7) 6_475
O6 C21 1.264(12) .
O6 In3 2.157(7) 6_475
O7 C28 1.246(13) .
O8 C28 1.240(13) .
O9 C35 1.255(13) .
O9 In3 2.164(6) 5_655
O10 C35 1.234(14) .
O10 In2 2.146(7) 5_655
O11 C42 1.268(11) .
O12 C42 1.243(12) .
O13 C43 1.357(13) .
O19 C50 1.299(18) .
O2W H2WA 0.9000 .
O2W H2WB 0.9000 .
C1 C2 1.35(2) .
C1 C6 1.377(19) .
C1 C7 1.487(15) .
C2 C3 1.38(2) .
C2 H2A 0.9300 .
C3 C4 1.36(2) .
C3 H3A 0.9300 .
C4 C5 1.407(19) .
C4 C8 1.495(16) .
C5 C6 1.356(17) .
C5 H5A 0.9300 .
C6 H6A 0.9300 .
C8 C9 1.34(2) .
C8 C13 1.34(2) .
C9 C10 1.39(2) .
C9 H9A 0.9300 .
C10 C11 1.38(2) .
C10 H10A 0.9300 .
C11 C12 1.354(18) .
C11 C14 1.457(15) .
C12 C13 1.393(18) .
C12 H12A 0.9300 .
C13 H13A 0.9300 .
C15 C16 1.342(15) .
C15 C20 1.383(15) .
C15 C21 1.480(14) .
C16 C17 1.359(15) .
C16 H16A 0.9300 .
C17 C18 1.437(17) .
C17 H17A 0.9300 .
C18 C19 1.385(17) .
C18 C22 1.496(15) .
C19 C20 1.338(15) .
C19 H19A 0.9300 .
C20 H20A 0.9300 .
C22 C23 1.385(17) .
C22 C27 1.404(18) .
C23 C24 1.323(15) .
C23 H23A 0.9300 .
C24 C25 1.404(16) .
C24 H24A 0.9300 .
C25 C26 1.381(17) .
C25 C28 1.475(14) .
C26 C27 1.365(16) .
C26 H26A 0.9300 .
C27 H27A 0.9300 .
C29 C30 1.383(15) .
C29 C34 1.390(16) .
C29 C35 1.514(14) .
C30 C31 1.379(14) .
C30 H30A 0.9300 .
C31 C32 1.359(16) .
C31 H31A 0.9300 .
C32 C33 1.371(16) .
C32 C36 1.491(14) .
C33 C34 1.389(14) .
C33 H33A 0.9300 .
C34 H34A 0.9300 .
C36 C37 1.360(15) .
C36 C41 1.378(17) .
C37 C38 1.413(14) .
C37 H37A 0.9300 .
C38 C39 1.410(14) .
C38 H38A 0.9300 .
C39 C40 1.386(15) .
C39 C42 1.494(13) .
C40 C41 1.404(15) .
C40 H40A 0.9300 .
C41 H41A 0.9300 .
C43 O13 1.357(13) 8_775
O20 C50 1.241(19) .

loop_
_geom_torsion_atom_site_label_1
_geom_torsion_atom_site_label_2
_geom_torsion_atom_site_label_3
_geom_torsion_atom_site_label_4
_geom_torsion
_geom_torsion_site_symmetry_1
_geom_torsion_site_symmetry_4
O14 In2 O1 C7 19.2(11) . .
O10 In2 O1 C7 111.1(11) 5_645 .
O7 In2 O1 C7 -74.5(11) . .
O12 In2 O1 C7 -166.2(19) . .
O19 In2 O1 C7 -164.2(12) . .
O14 In1 O2 C7 -27.9(12) . .
O2W In1 O2 C7 149.1(12) . .
O5 In1 O2 C7 157.2(15) 6_575 .
O3 In1 O2 C7 -120.2(12) 6_565 .
O8 In1 O2 C7 62.9(12) . .
O14 In2 O7 C28 -24.3(11) . .
O10 In2 O7 C28 -179(61) 5_645 .
O12 In2 O7 C28 -117.8(11) . .
O19 In2 O7 C28 155.3(11) . .
O1 In2 O7 C28 70.4(11) . .
O14 In1 O8 C28 14.3(12) . .
O2W In1 O8 C28 -162.2(12) . .
O5 In1 O8 C28 112.5(12) 6_575 .
O3 In1 O8 C28 -158(6) 6_565 .
O2 In1 O8 C28 -78.3(12) . .
O14 In3 O11 C42 -43.6(8) . .
O4 In3 O11 C42 -169(4) 6_565 .
O13 In3 O11 C42 142.3(8) . .
O6 In3 O11 C42 -135.6(8) 6_575 .
O9 In3 O11 C42 55.1(8) 5_645 .
O14 In2 O12 C42 -3.6(10) . .
O10 In2 O12 C42 -95.3(10) 5_645 .
O7 In2 O12 C42 89.9(10) . .
O19 In2 O12 C42 179.8(10) . .
O1 In2 O12 C42 -178.3(19) . .
O14 In3 O13 C43 -34(3) . .
O4 In3 O13 C43 -138.9(6) 6_565 .
O6 In3 O13 C43 -52.8(6) 6_575 .
O9 In3 O13 C43 130.7(6) 5_645 .
O11 In3 O13 C43 38.2(6) . .
O14 In2 O19 C50 29(6) . .
O10 In2 O19 C50 39(3) 5_645 .
O7 In2 O19 C50 -143(3) . .
O12 In2 O19 C50 127(3) . .
O1 In2 O19 C50 -52(3) . .
O2W In1 O14 In3 -176(4) . .
O5 In1 O14 In3 43.3(4) 6_575 .
O3 In1 O14 In3 -45.1(4) 6_565 .
O2 In1 O14 In3 -135.8(4) . .
O8 In1 O14 In3 135.3(4) . .
O2W In1 O14 In2 5(4) . .
O5 In1 O14 In2 -136.5(4) 6_575 .
O3 In1 O14 In2 135.2(4) 6_565 .
O2 In1 O14 In2 44.5(4) . .
O8 In1 O14 In2 -44.4(4) . .
O4 In3 O14 In1 52.8(4) 6_565 .
O13 In3 O14 In1 -52(3) . .
O6 In3 O14 In1 -33.4(4) 6_575 .
O9 In3 O14 In1 143.4(4) 5_645 .
O11 In3 O14 In1 -124.1(4) . .
O4 In3 O14 In2 -127.4(4) 6_565 .
O13 In3 O14 In2 128(2) . .
O6 In3 O14 In2 146.3(4) 6_575 .
O9 In3 O14 In2 -36.8(4) 5_645 .
O11 In3 O14 In2 55.6(4) . .
O10 In2 O14 In1 -133.9(4) 5_645 .
O7 In2 O14 In1 48.6(4) . .
O12 In2 O14 In1 138.1(4) . .
O19 In2 O14 In1 -124(5) . .
O1 In2 O14 In1 -42.7(4) . .
O10 In2 O14 In3 46.3(4) 5_645 .
O7 In2 O14 In3 -131.2(4) . .
O12 In2 O14 In3 -41.6(4) . .
O19 In2 O14 In3 56(5) . .
O1 In2 O14 In3 137.6(4) . .
C6 C1 C2 C3 0(3) . .
C7 C1 C2 C3 -178.4(18) . .
C1 C2 C3 C4 -5(4) . .
C2 C3 C4 C5 9(4) . .
C2 C3 C4 C8 -178(2) . .
C3 C4 C5 C6 -9(3) . .
C8 C4 C5 C6 177.8(19) . .
C4 C5 C6 C1 5(3) . .
C2 C1 C6 C5 -1(3) . .
C7 C1 C6 C5 177.8(17) . .
In1 O2 C7 O1 8(2) . .
In1 O2 C7 C1 -170.7(9) . .
In2 O1 C7 O2 -3(2) . .
In2 O1 C7 C1 176.3(9) . .
C2 C1 C7 O2 3(2) . .
C6 C1 C7 O2 -175.2(15) . .
C2 C1 C7 O1 -175.8(14) . .
C6 C1 C7 O1 6(2) . .
C3 C4 C8 C9 -11(3) . .
C5 C4 C8 C9 161(2) . .
C3 C4 C8 C13 174(2) . .
C5 C4 C8 C13 -14(3) . .
C13 C8 C9 C10 -5(4) . .
C4 C8 C9 C10 179(2) . .
C8 C9 C10 C11 -1(4) . .
C9 C10 C11 C12 6(3) . .
C9 C10 C11 C14 179.1(18) . .
C10 C11 C12 C13 -5(3) . .
C14 C11 C12 C13 -178.2(17) . .
C9 C8 C13 C12 6(4) . .
C4 C8 C13 C12 -178.7(19) . .
C11 C12 C13 C8 -1(4) . .
In1 O3 C14 O4 4(2) 6_465 .
In1 O3 C14 C11 -174.5(8) 6_465 .
In3 O4 C14 O3 11.6(19) 6_465 .
In3 O4 C14 C11 -169.7(8) 6_465 .
C12 C11 C14 O3 0(2) . .
C10 C11 C14 O3 -172.4(16) . .
C12 C11 C14 O4 -178.9(16) . .
C10 C11 C14 O4 9(2) . .
C20 C15 C16 C17 -3.3(19) . .
C21 C15 C16 C17 173.1(12) . .
C15 C16 C17 C18 1(2) . .
C16 C17 C18 C19 4(2) . .
C16 C17 C18 C22 -177.7(12) . .
C17 C18 C19 C20 -6(2) . .
C22 C18 C19 C20 175.6(13) . .
C18 C19 C20 C15 4(2) . .
C16 C15 C20 C19 1.1(19) . .
C21 C15 C20 C19 -175.2(12) . .
In1 O5 C21 O6 10.9(16) 6_475 .
In1 O5 C21 C15 -170.6(7) 6_475 .
In3 O6 C21 O5 6(2) 6_475 .
In3 O6 C21 C15 -173.0(8) 6_475 .
C16 C15 C21 O5 179.6(11) . .
C20 C15 C21 O5 -4.1(17) . .
C16 C15 C21 O6 -1.7(16) . .
C20 C15 C21 O6 174.6(11) . .
C19 C18 C22 C23 -141.7(15) . .
C17 C18 C22 C23 40(2) . .
C19 C18 C22 C27 38(2) . .
C17 C18 C22 C27 -140.7(16) . .
C27 C22 C23 C24 3(2) . .
C18 C22 C23 C24 -177.3(13) . .
C22 C23 C24 C25 0(2) . .
C23 C24 C25 C26 -4(2) . .
C23 C24 C25 C28 -180.0(12) . .
C24 C25 C26 C27 5(2) . .
C28 C25 C26 C27 -179.0(15) . .
C25 C26 C27 C22 -2(3) . .
C23 C22 C27 C26 -2(3) . .
C18 C22 C27 C26 178.3(15) . .
In1 O8 C28 O7 9(2) . .
In1 O8 C28 C25 -173.5(8) . .
In2 O7 C28 O8 -2.2(19) . .
In2 O7 C28 C25 -179.9(8) . .
C26 C25 C28 O8 162.8(14) . .
C24 C25 C28 O8 -21.5(18) . .
C26 C25 C28 O7 -19.3(19) . .
C24 C25 C28 O7 156.5(12) . .
C34 C29 C30 C31 2.0(19) . .
C35 C29 C30 C31 179.4(11) . .
C29 C30 C31 C32 1(2) . .
C30 C31 C32 C33 -4(2) . .
C30 C31 C32 C36 174.2(12) . .
C31 C32 C33 C34 3(2) . .
C36 C32 C33 C34 -174.5(13) . .
C32 C33 C34 C29 0(2) . .
C30 C29 C34 C33 -2(2) . .
C35 C29 C34 C33 -179.6(12) . .
In2 O10 C35 O9 19.1(18) 5_655 .
In2 O10 C35 C29 -162.4(8) 5_655 .
In3 O9 C35 O10 5.3(17) 5_655 .
In3 O9 C35 C29 -173.2(7) 5_655 .
C30 C29 C35 O10 3.7(17) . .
C34 C29 C35 O10 -179.0(11) . .
C30 C29 C35 O9 -177.6(11) . .
C34 C29 C35 O9 -0.3(17) . .
C31 C32 C36 C37 36.5(19) . .
C33 C32 C36 C37 -145.5(14) . .
C31 C32 C36 C41 -143.9(14) . .
C33 C32 C36 C41 34(2) . .
C41 C36 C37 C38 6(2) . .
C32 C36 C37 C38 -174.4(11) . .
C36 C37 C38 C39 0.2(18) . .
C37 C38 C39 C40 -4.2(18) . .
C37 C38 C39 C42 174.0(10) . .
C38 C39 C40 C41 1.9(19) . .
C42 C39 C40 C41 -176.4(11) . .
C37 C36 C41 C40 -9(2) . .
C32 C36 C41 C40 171.8(13) . .
C39 C40 C41 C36 5(2) . .
In2 O12 C42 O11 21.9(17) . .
In2 O12 C42 C39 -160.8(7) . .
In3 O11 C42 O12 8.0(15) . .
In3 O11 C42 C39 -169.3(7) . .
C40 C39 C42 O12 -6.1(16) . .
C38 C39 C42 O12 175.6(10) . .
C40 C39 C42 O11 171.4(11) . .
C38 C39 C42 O11 -6.9(15) . .
In3 O13 C43 O13 161.3(6) . 8_775
In2 O19 C50 O20 -178(7) . .
